data_7033973
loop_
_publ_author_name
'Azhdari Tehrani, Alireza'
'Morsali, Ali'
'Kubicki, Maciej'

_publ_section_title
;
 The role of weak hydrogen and halogen bonding interactions in the
 assembly of a series of Hg(ii) coordination polymers.
;
_journal_issue 12
_journal_name_full 'Dalton transactions (Cambridge, England : 2003)'
_journal_page_first 5703
_journal_page_last 5712
_journal_paper_doi 10.1039/c4dt03638g
_journal_volume 44
_journal_year 2015
_chemical_formula_moiety 'C12 H9 Cl Hg I2 N2'
_chemical_formula_sum 'C12 H9 Cl Hg I2 N2'
_chemical_formula_weight 671.05
_chemical_name_systematic
;
 ?
;
_space_group_crystal_system orthorhombic
_space_group_IT_number 19
_space_group_name_Hall 'P 2ac 2ab'
_space_group_name_H-M_alt 'P 21 21 21'
_symmetry_space_group_name_Hall 'P 2ac 2ab'
_symmetry_space_group_name_H-M 'P 21 21 21'
_atom_sites_solution_hydrogens geom
_audit_creation_method SHELXL-2013
_audit_update_record
;
2015-01-29 deposited with the CCDC.
2015-02-10 downloaded from the CCDC.
;
_cell_angle_alpha 90
_cell_angle_beta 90
_cell_angle_gamma 90
_cell_formula_units_Z 4
_cell_length_a 4.7590(2)
_cell_length_b 16.9800(10)
_cell_length_c 18.1555(7)
_cell_measurement_reflns_used 5153
_cell_measurement_temperature 100(1)
_cell_measurement_theta_max 28.1200
_cell_measurement_theta_min 3.2750
_cell_volume 1467.11(12)
_computing_cell_refinement 'CrysAlis Pro (Agilent Technologies (2011))'
_computing_data_collection 'CrysAlis Pro (Agilent Technologies (2011))'
_computing_data_reduction 'CrysAlis Pro (Agilent Technologies (2011))'
_computing_molecular_graphics 'Mercury (MacRae et al., 2009)'
_computing_publication_material 'SHELXL-2013 (Sheldrick, 2013)'
_computing_structure_refinement 'SHELXL-2013 (Sheldrick, 2013)'
_computing_structure_solution 'SIR92 (Altomare et al., 1993)'
_diffrn_ambient_temperature 100(1)
_diffrn_detector_area_resol_mean 16.1544
_diffrn_measured_fraction_theta_full 0.992
_diffrn_measured_fraction_theta_max 0.992
_diffrn_measurement_device_type 'Xcalibur, Eos'
_diffrn_measurement_method \w-scan
_diffrn_radiation_monochromator graphite
_diffrn_radiation_source 'Enhance (Mo) X-ray Source'
_diffrn_radiation_type 'Mo K\a'
_diffrn_radiation_wavelength 0.7107
_diffrn_reflns_av_R_equivalents 0.1119
_diffrn_reflns_av_unetI/netI 0.0776
_diffrn_reflns_Laue_measured_fraction_full 0.992
_diffrn_reflns_Laue_measured_fraction_max 0.992
_diffrn_reflns_limit_h_max 5
_diffrn_reflns_limit_h_min -5
_diffrn_reflns_limit_k_max 19
_diffrn_reflns_limit_k_min -20
_diffrn_reflns_limit_l_max 21
_diffrn_reflns_limit_l_min -21
_diffrn_reflns_number 10372
_diffrn_reflns_point_group_measured_fraction_full 0.995
_diffrn_reflns_point_group_measured_fraction_max 0.995
_diffrn_reflns_theta_full 25.000
_diffrn_reflns_theta_max 24.994
_diffrn_reflns_theta_min 3.285
_exptl_absorpt_coefficient_mu 14.865
_exptl_absorpt_correction_T_max 1.00000
_exptl_absorpt_correction_T_min 0.34233
_exptl_absorpt_correction_type multi-scan
_exptl_absorpt_process_details
;
CrysAlisPro, Agilent Technologies,
Version 1.171.36.32 (release 02-08-2013 CrysAlis171 .NET)
(compiled Aug  2 2013,16:46:58)
Empirical absorption correction using spherical harmonics,
 implemented in SCALE3 ABSPACK scaling algorithm.
;
_exptl_crystal_colour colourless
_exptl_crystal_density_diffrn 3.038
_exptl_crystal_description prism
_exptl_crystal_F_000 1192
_exptl_crystal_size_max 0.4
_exptl_crystal_size_mid 0.1
_exptl_crystal_size_min 0.1
_refine_diff_density_max 3.476
_refine_diff_density_min -3.182
_refine_diff_density_rms 0.461
_refine_ls_abs_structure_details
;
 Flack x determined using 944 quotients [(I+)-(I-)]/[(I+)+(I-)]
 (Parsons and Flack (2004), Acta Cryst. A60, s61).
;
_refine_ls_abs_structure_Flack 0.003(6)
_refine_ls_extinction_method none
_refine_ls_goodness_of_fit_ref 0.977
_refine_ls_hydrogen_treatment constr
_refine_ls_matrix_type full
_refine_ls_number_parameters 163
_refine_ls_number_reflns 2582
_refine_ls_number_restraints 84
_refine_ls_restrained_S_all 0.966
_refine_ls_R_factor_all 0.0500
_refine_ls_R_factor_gt 0.0490
_refine_ls_shift/su_max 0.001
_refine_ls_shift/su_mean 0.000
_refine_ls_structure_factor_coef Fsqd
_refine_ls_weighting_details 'w=1/[\s^2^(Fo^2^)+(0.0700P)^2^+3.6416P] where P=(Fo^2^+2Fc^2^)/3'
_refine_ls_weighting_scheme calc
_refine_ls_wR_factor_gt 0.1052
_refine_ls_wR_factor_ref 0.1064
_reflns_Friedel_coverage 0.679
_reflns_Friedel_fraction_full 0.999
_reflns_Friedel_fraction_max 0.999
_reflns_number_gt 2517
_reflns_number_total 2582
_reflns_threshold_expression 'I > 2\s(I)'
_cod_data_source_file c4dt03638g2.cif
_cod_data_source_block 6_lt
_cod_depositor_comments 'Adding full bibliography for 7033968--7033975.cif.'
_cod_database_code 7033973
_shelx_space_group_comment
;
The symmetry employed for this shelxl refinement is uniquely defined
by the following loop, which should always be used as a source of
symmetry information in preference to the above space-group names.
They are only intended as comments.
;
_shelxl_version_number 2013-4

loop_
_space_group_symop_operation_xyz
'x, y, z'
'-x+1/2, -y, z+1/2'
'x+1/2, -y+1/2, -z'
'-x, y+1/2, -z+1/2'

loop_
_atom_site_label
_atom_site_type_symbol
_atom_site_fract_x
_atom_site_fract_y
_atom_site_fract_z
_atom_site_U_iso_or_equiv
_atom_site_adp_type
_atom_site_occupancy
_atom_site_site_symmetry_order
_atom_site_calc_flag
_atom_site_refinement_flags_posn
_atom_site_refinement_flags_adp
N1 N 0.697(3) 0.9514(7) 0.4573(8) 0.016(3) Uani 1 1 d . U
Hg1 Hg 1.01355(12) 0.86089(3) 0.51926(3) 0.0146(2) Uani 1 1 d . .
I1 I 1.1140(2) 0.93444(6) 0.64401(6) 0.0179(3) Uani 1 1 d . .
I2 I 1.1335(2) 0.77117(6) 0.40403(6) 0.0150(3) Uani 1 1 d . .
C2 C 0.572(3) 1.0089(8) 0.4976(10) 0.015(3) Uani 1 1 d . U
H2 H 0.6209 1.0146 0.5481 0.018 Uiso 1 1 calc R U
C3 C 0.374(3) 1.0596(9) 0.4678(9) 0.015(3) Uani 1 1 d . U
H3 H 0.2934 1.0998 0.4975 0.018 Uiso 1 1 calc R U
C4 C 0.297(3) 1.0520(8) 0.3972(9) 0.012(3) Uani 1 1 d . U
C5 C 0.425(3) 0.9953(9) 0.3547(10) 0.018(4) Uani 1 1 d . U
H5 H 0.3814 0.9902 0.3038 0.021 Uiso 1 1 calc R U
C6 C 0.622(3) 0.9448(9) 0.3886(10) 0.016(3) Uani 1 1 d . U
H6 H 0.7036 0.9040 0.3599 0.020 Uiso 1 1 calc R U
C7 C 0.092(3) 1.1038(9) 0.3624(10) 0.016(3) Uani 1 1 d . U
H7 H 0.0578 1.1007 0.3109 0.019 Uiso 1 1 calc R U
N8 N -0.046(3) 1.1547(7) 0.4030(8) 0.014(3) Uani 1 1 d . U
C9 C -0.252(3) 1.2050(8) 0.3719(9) 0.012(3) Uani 1 1 d . U
C10 C -0.345(3) 1.2058(8) 0.3001(9) 0.014(3) Uani 1 1 d . U
H10 H -0.2690 1.1686 0.2665 0.017 Uiso 1 1 calc R U
C11 C -0.543(3) 1.2586(9) 0.2751(10) 0.017(4) Uani 1 1 d . U
H11 H -0.6039 1.2583 0.2253 0.021 Uiso 1 1 calc R U
C12 C -0.651(3) 1.3128(8) 0.3261(9) 0.012(3) Uani 1 1 d . U
Cl12 Cl -0.9013(8) 1.3816(2) 0.2972(2) 0.0190(9) Uani 1 1 d . .
C13 C -0.567(3) 1.3133(9) 0.3984(10) 0.018(4) Uani 1 1 d . U
H13 H -0.6434 1.3502 0.4324 0.021 Uiso 1 1 calc R U
C14 C -0.369(3) 1.2590(8) 0.4206(9) 0.010(3) Uani 1 1 d . U
H14 H -0.3115 1.2583 0.4707 0.012 Uiso 1 1 calc R U

loop_
_atom_site_aniso_label
_atom_site_aniso_U_11
_atom_site_aniso_U_22
_atom_site_aniso_U_33
_atom_site_aniso_U_23
_atom_site_aniso_U_13
_atom_site_aniso_U_12
N1 0.015(5) 0.012(5) 0.022(6) 0.003(4) -0.001(4) 0.000(4)
Hg1 0.0162(3) 0.0126(3) 0.0149(5) -0.0014(2) -0.0009(3) 0.0015(3)
I1 0.0237(5) 0.0157(5) 0.0143(7) -0.0019(4) -0.0017(4) -0.0039(4)
I2 0.0174(5) 0.0142(5) 0.0134(6) -0.0012(4) 0.0000(4) 0.0045(4)
C2 0.013(5) 0.014(5) 0.018(6) -0.004(5) 0.005(5) -0.001(5)
C3 0.013(5) 0.015(5) 0.016(6) 0.002(5) 0.004(5) 0.006(5)
C4 0.011(5) 0.013(5) 0.010(6) -0.001(5) 0.002(5) -0.001(5)
C5 0.024(6) 0.018(5) 0.012(6) 0.000(5) -0.002(5) 0.001(5)
C6 0.017(5) 0.013(5) 0.020(6) -0.007(5) -0.007(5) 0.001(5)
C7 0.019(6) 0.013(5) 0.016(6) 0.002(5) 0.001(5) -0.003(5)
N8 0.014(5) 0.013(5) 0.016(6) 0.003(4) -0.003(4) -0.003(4)
C9 0.013(5) 0.009(5) 0.015(6) 0.002(5) 0.007(5) -0.004(5)
C10 0.018(5) 0.013(5) 0.013(6) -0.002(5) 0.001(5) -0.003(5)
C11 0.018(6) 0.016(5) 0.018(6) 0.000(5) -0.003(5) -0.001(5)
C12 0.012(5) 0.012(5) 0.012(6) 0.002(4) 0.002(5) 0.001(5)
Cl12 0.0179(17) 0.0169(19) 0.022(3) 0.0033(16) -0.0026(17) 0.0043(16)
C13 0.016(6) 0.016(5) 0.022(6) -0.004(5) 0.001(5) 0.002(5)
C14 0.011(5) 0.013(5) 0.006(6) 0.001(4) 0.003(5) -0.002(5)

loop_
_atom_type_symbol
_atom_type_description
_atom_type_scat_dispersion_real
_atom_type_scat_dispersion_imag
_atom_type_scat_source
C C 0.0033 0.0016 'International Tables Vol C Tables 4.2.6.8 and 6.1.1.4'
H H 0.0000 0.0000 'International Tables Vol C Tables 4.2.6.8 and 6.1.1.4'
N N 0.0061 0.0033 'International Tables Vol C Tables 4.2.6.8 and 6.1.1.4'
Cl Cl 0.1484 0.1585 'International Tables Vol C Tables 4.2.6.8 and 6.1.1.4'
I I -0.4742 1.8119 'International Tables Vol C Tables 4.2.6.8 and 6.1.1.4'
Hg Hg -2.3894 9.2266 'International Tables Vol C Tables 4.2.6.8 and 6.1.1.4'

loop_
_geom_angle_atom_site_label_1
_geom_angle_atom_site_label_2
_geom_angle_atom_site_label_3
_geom_angle
_geom_angle_site_symmetry_3
C6 N1 C2 117.1(15) .
C6 N1 Hg1 124.1(11) .
C2 N1 Hg1 118.6(12) .
N1 Hg1 I1 102.2(3) .
N1 Hg1 I2 97.6(4) .
I1 Hg1 I2 155.99(4) .
N1 Hg1 I2 107.2(3) 3_466
I1 Hg1 I2 93.48(3) 3_466
I2 Hg1 I2 93.58(3) 3_466
Hg1 I2 Hg1 100.43(4) 3_566
N1 C2 C3 122.4(17) .
C4 C3 C2 120.0(15) .
C3 C4 C5 118.9(15) .
C3 C4 C7 122.6(15) .
C5 C4 C7 118.4(16) .
C4 C5 C6 118.3(17) .
N1 C6 C5 123.3(15) .
N8 C7 C4 119.3(17) .
C7 N8 C9 121.2(16) .
C10 C9 C14 117.8(14) .
C10 C9 N8 127.3(15) .
C14 C9 N8 115.0(15) .
C9 C10 C11 122.6(15) .
C10 C11 C12 117.4(16) .
C13 C12 C11 121.9(14) .
C13 C12 Cl12 118.7(12) .
C11 C12 Cl12 119.4(13) .
C12 C13 C14 118.3(15) .
C13 C14 C9 122.0(16) .

loop_
_geom_bond_atom_site_label_1
_geom_bond_atom_site_label_2
_geom_bond_distance
_geom_bond_site_symmetry_2
N1 C6 1.30(2) .
N1 C2 1.36(2) .
N1 Hg1 2.427(13) .
Hg1 I1 2.6303(12) .
Hg1 I2 2.6502(12) .
Hg1 I2 3.1998(11) 3_466
I2 Hg1 3.1998(11) 3_566
C2 C3 1.38(2) .
C3 C4 1.34(2) .
C4 C5 1.38(2) .
C4 C7 1.46(2) .
C5 C6 1.41(2) .
C7 N8 1.31(2) .
N8 C9 1.42(2) .
C9 C10 1.38(2) .
C9 C14 1.39(2) .
C10 C11 1.38(2) .
C11 C12 1.40(2) .
C12 C13 1.37(2) .
C12 Cl12 1.748(15) .
C13 C14 1.38(2) .

loop_
_geom_torsion_atom_site_label_1
_geom_torsion_atom_site_label_2
_geom_torsion_atom_site_label_3
_geom_torsion_atom_site_label_4
_geom_torsion
C6 N1 C2 C3 -1(2)
Hg1 N1 C2 C3 -175.5(11)
N1 C2 C3 C4 1(2)
C2 C3 C4 C5 -2(2)
C2 C3 C4 C7 -179.6(14)
C3 C4 C5 C6 3(2)
C7 C4 C5 C6 -179.5(13)
C2 N1 C6 C5 2(2)
Hg1 N1 C6 C5 176.1(11)
C4 C5 C6 N1 -3(2)
C3 C4 C7 N8 -7(2)
C5 C4 C7 N8 175.5(14)
C4 C7 N8 C9 -178.6(12)
C7 N8 C9 C10 3(2)
C7 N8 C9 C14 -176.6(13)
C14 C9 C10 C11 1(2)
N8 C9 C10 C11 -178.6(14)
C9 C10 C11 C12 0(2)
C10 C11 C12 C13 -1(2)
C10 C11 C12 Cl12 179.5(11)
C11 C12 C13 C14 0(2)
Cl12 C12 C13 C14 -179.8(11)
C12 C13 C14 C9 1(2)
C10 C9 C14 C13 -2(2)
N8 C9 C14 C13 178.3(13)
